data_9010147
loop_
_publ_author_name
'Grew, E. S.'
'Barbier, J.'
'Britten, J.'
'Halenius, U.'
'Shearer, C. K.'

_publ_section_title
;
 The crystal chemistry of welshite, a non-centrosymmetric (P1) aenigmatite-
 sapphirine-surinamite group mineral
;
_journal_name_full 'American Mineralogist'
_journal_page_first 80
_journal_page_last 90
_journal_paper_doi 10.2138/am.2007.2250
_journal_volume 92
_journal_year 2007
_chemical_formula_sum 'Al1.71 As0.27 Be3.33 Ca3.78 Fe0.96 Mg7.87 Mn1.35 O40 Sb3 Si5.73'
_chemical_name_mineral Welshite
_space_group_IT_number 1
_symmetry_space_group_name_Hall 'P 1'
_symmetry_space_group_name_H-M 'P 1'
_cell_angle_alpha 105.953
_cell_angle_beta 96.294
_cell_angle_gamma 124.948
_cell_length_a 10.394
_cell_length_b 10.777
_cell_length_c 8.896
_cell_formula_units_Z 1
_cell_volume 738.874
_database_code_amcsd 0004268
_exptl_crystal_density_diffrn 3.895
_cod_original_formula_sum 'Ca3.78 Mg7.87 Sb3 Mn1.35 Si5.73 Be3.33 Al1.71 Fe.96 As.27 O40'
_cod_database_code 9010147

loop_
_space_group_symop_operation_xyz
x,y,z

loop_
_atom_site_aniso_label
_atom_site_aniso_U_11
_atom_site_aniso_U_22
_atom_site_aniso_U_33
_atom_site_aniso_U_12
_atom_site_aniso_U_13
_atom_site_aniso_U_23
CaM8A 0.01160 0.01530 0.01330 0.00920 0.00290 0.00610
MgM7A 0.00970 0.00940 0.00790 0.00580 0.00430 0.00370
SbM7 0.00631 0.00714 0.00669 0.00446 0.00241 0.00267
MgM1 0.00830 0.00820 0.00580 0.00540 0.00140 0.00170
MnM1 0.00830 0.00820 0.00580 0.00540 0.00140 0.00170
MgM2 0.00770 0.00540 0.00590 0.00380 0.00160 0.00060
MnM2 0.00770 0.00540 0.00590 0.00380 0.00160 0.00060
MgM3 0.00740 0.00850 0.00800 0.00470 0.00340 0.00480
MnM3 0.00740 0.00850 0.00800 0.00470 0.00340 0.00480
MgM4 0.00950 0.00910 0.00830 0.00650 0.00370 0.00470
MnM4 0.00950 0.00910 0.00830 0.00650 0.00370 0.00470
MgM5 0.00680 0.00890 0.01030 0.00480 0.00370 0.00640
MnM5 0.00680 0.00890 0.01030 0.00480 0.00370 0.00640
MgM6 0.00760 0.01120 0.00970 0.00640 0.00410 0.00670
MnM6 0.00760 0.01120 0.00970 0.00640 0.00410 0.00670
CaM8 0.01280 0.01120 0.01140 0.00810 0.00190 0.00460
MnM8 0.01280 0.01120 0.01140 0.00810 0.00190 0.00460
CaM9 0.00900 0.01060 0.00990 0.00430 0.00390 0.00440
MnM9 0.00900 0.01060 0.00990 0.00430 0.00390 0.00440
SbM3A 0.00568 0.00645 0.00894 0.00378 0.00267 0.00341
SbM4A 0.00595 0.00769 0.00564 0.00450 0.00204 0.00265
MgM5A 0.00510 0.00770 0.00760 0.00400 0.00120 0.00210
MnM5A 0.00510 0.00770 0.00760 0.00400 0.00120 0.00210
MgM6A 0.00780 0.00870 0.00880 0.00620 0.00340 0.00330
MnM6A 0.00780 0.00870 0.00880 0.00620 0.00340 0.00330
CaM9A 0.00950 0.00960 0.01250 0.00530 0.00450 0.00500
MnM9A 0.00950 0.00960 0.01250 0.00530 0.00450 0.00500
SiT1 0.00640 0.00620 0.00570 0.00350 0.00020 0.00150
BeT4 0.01000 0.01400 0.00900 0.00800 0.00600 0.00700
AlT6A 0.00560 0.00610 0.00660 0.00350 0.00130 0.00150
FeT6A 0.00560 0.00610 0.00660 0.00350 0.00130 0.00150
SiT2 0.00680 0.00670 0.00600 0.00400 0.00150 0.00200
AsT2 0.00680 0.00670 0.00600 0.00400 0.00150 0.00200
BeT3 0.00590 0.00900 0.00490 0.00430 0.00200 0.00260
AlT3 0.00590 0.00900 0.00490 0.00430 0.00200 0.00260
FeT5 0.00750 0.00740 0.00590 0.00480 0.00110 0.00200
AlT5 0.00750 0.00740 0.00590 0.00480 0.00110 0.00200
SiT6 0.00580 0.00680 0.00760 0.00390 0.00180 0.00200
AsT6 0.00580 0.00680 0.00760 0.00390 0.00180 0.00200
BeT1A 0.00900 0.00700 0.00800 0.00500 0.00000 -0.00100
BeT2A 0.00900 0.00770 0.00820 0.00560 0.00220 0.00350
AlT2A 0.00900 0.00770 0.00820 0.00560 0.00220 0.00350
SiT3A 0.00540 0.00590 0.00620 0.00270 0.00200 0.00220
AsT3A 0.00540 0.00590 0.00620 0.00270 0.00200 0.00220
SiT4A 0.00630 0.00660 0.00520 0.00390 0.00080 0.00130
SiT5A 0.00620 0.00670 0.00510 0.00370 0.00190 0.00150
AsT5A 0.00620 0.00670 0.00510 0.00370 0.00190 0.00150
O1 0.01100 0.00800 0.00570 0.00540 0.00160 0.00130
O2 0.01100 0.00650 0.01000 0.00550 0.00260 0.00300
O3 0.00660 0.01500 0.00830 0.00700 0.00220 0.00440
O4 0.00890 0.00960 0.01190 0.00610 0.00170 0.00470
O5 0.00780 0.01400 0.01300 0.00680 0.00240 0.00870
O6 0.00820 0.01090 0.00820 0.00450 0.00340 0.00410
O7 0.00920 0.01060 0.00830 0.00560 0.00200 0.00480
O8 0.01110 0.00970 0.00580 0.00790 0.00260 0.00300
O9 0.01280 0.01530 0.01140 0.01040 0.00500 0.00700
O10 0.00790 0.00910 0.00970 0.00480 0.00270 0.00430
O11 0.00930 0.00960 0.00760 0.00640 0.00260 0.00320
O12 0.01100 0.00670 0.00700 0.00540 0.00350 0.00130
O13 0.00630 0.01300 0.01100 0.00500 0.00400 0.00610
O14 0.00900 0.01110 0.00750 0.00640 0.00240 0.00340
O15 0.00670 0.00810 0.01140 0.00470 0.00240 0.00280
O16 0.01190 0.00610 0.00690 0.00690 0.00430 0.00280
O17 0.00680 0.00700 0.01340 0.00210 0.00330 0.00570
O18 0.01300 0.01000 0.00970 0.00760 0.00530 0.00410
O19 0.00880 0.00830 0.00800 0.00510 0.00390 0.00140
O20 0.00630 0.00840 0.01150 0.00300 0.00290 0.00300
O1A 0.01200 0.00560 0.00620 0.00680 0.00260 0.00110
O2A 0.00930 0.00740 0.00450 0.00610 -0.00140 0.00020
O3A 0.00840 0.00830 0.00880 0.00380 0.00110 0.00300
O4A 0.00600 0.00630 0.00540 0.00350 0.00100 0.00020
O5A 0.00600 0.00610 0.00450 0.00120 0.00220 0.00060
O6A 0.00980 0.01130 0.00820 0.00710 0.00230 0.00290
O7A 0.01130 0.00920 0.00740 0.00570 0.00310 0.00430
O8A 0.00860 0.01070 0.00970 0.00650 0.00680 0.00820
O9A 0.01190 0.01010 0.00850 0.00910 0.00260 0.00340
O10A 0.01050 0.00930 0.00690 0.00690 0.00090 0.00240
O11A 0.00530 0.00800 0.00610 0.00270 0.00160 0.00100
O12A 0.00880 0.00860 0.00510 0.00530 0.00140 0.00070
O13A 0.01000 0.00900 0.01100 0.00560 0.00370 0.00520
O14A 0.00740 0.00880 0.00930 0.00520 0.00250 0.00360
O15A 0.00920 0.00660 0.01200 0.00360 0.00430 0.00390
O16A 0.00600 0.01100 0.00870 0.00580 -0.00020 0.00210
O17A 0.00960 0.01050 0.00840 0.00510 0.00360 0.00410
O18A 0.00680 0.00750 0.00700 0.00310 0.00330 0.00390
O19A 0.00820 0.00990 0.01380 0.00570 0.00390 0.00360
O20A 0.00820 0.00550 0.00750 0.00390 0.00330 0.00180

loop_
_atom_site_label
_atom_site_fract_x
_atom_site_fract_y
_atom_site_fract_z
_atom_site_occupancy
_atom_site_U_iso_or_equiv
CaM8A -0.18235 -0.60723 -0.40103 1.00000 0.01295
MgM7A -0.98340 -0.73430 -0.26640 1.00000 0.00900
SbM7 0.00111 0.73408 0.26722 1.00000 0.00660
MgM1 0.00014 0.00010 0.50002 0.87000 0.00770
MnM1 0.00014 0.00010 0.50002 0.13000 0.00770
MgM2 0.01798 0.50023 0.99824 0.92000 0.00730
MnM2 0.01798 0.50023 0.99824 0.08000 0.00730
MgM3 0.32390 0.84820 0.17610 0.95000 0.00780
MnM3 0.32390 0.84820 0.17610 0.05000 0.00780
MgM4 0.77950 0.82360 0.15110 0.94000 0.00820
MnM4 0.77950 0.82360 0.15110 0.06000 0.00820
MgM5 0.10217 0.93896 0.05910 0.66000 0.00800
MnM5 0.10217 0.93896 0.05910 0.34000 0.00800
MgM6 0.60094 0.93429 0.06176 0.64000 0.00850
MnM6 0.60094 0.93429 0.06176 0.36000 0.00850
CaM8 0.21764 0.61485 0.39909 0.89000 0.01173
MnM8 0.21764 0.61485 0.39909 0.11000 0.01173
CaM9 0.65965 0.60580 0.38813 0.97000 0.01094
MnM9 0.65965 0.60580 0.38813 0.03000 0.01094
SbM3A -0.30241 -0.85907 -0.16766 1.00000 0.00697
SbM4A -0.77663 -0.83350 -0.14338 1.00000 0.00631
MgM5A -0.08760 -0.94310 -0.04950 0.91000 0.00730
MnM5A -0.08760 -0.94310 -0.04950 0.09000 0.00730
MgM6A -0.59630 -0.95760 -0.05150 0.98000 0.00780
MnM6A -0.59630 -0.95760 -0.05150 0.02000 0.00780
CaM9A -0.65242 -0.59444 -0.39025 0.92000 0.01082
MnM9A -0.65242 -0.59444 -0.39025 0.08000 0.01082
SiT1 0.48339 0.23642 0.33405 1.00000 0.00690
BeT4 0.28280 0.33760 0.22930 1.00000 0.00960
AlT6A -0.35486 -0.56862 -0.05331 0.56000 0.00665
FeT6A -0.35486 -0.56862 -0.05331 0.44000 0.00665
SiT2 0.99016 0.23313 0.34155 0.99000 0.00690
AsT2 0.99016 0.23313 0.34155 0.01000 0.00690
BeT3 0.79500 0.34040 0.23650 0.52000 0.00690
AlT3 0.79500 0.34040 0.23650 0.48000 0.00690
FeT5 0.36557 0.05528 0.56726 0.52000 0.00721
AlT5 0.36557 0.05528 0.56726 0.48000 0.00721
SiT6 0.37304 0.55842 0.06359 0.87000 0.00710
AsT6 0.37304 0.55842 0.06359 0.13000 0.00710
BeT1A -0.46760 -0.23390 -0.33430 1.00000 0.00940
BeT2A -0.97120 -0.23480 -0.34450 0.81000 0.00810
AlT2A -0.97120 -0.23480 -0.34450 0.19000 0.00810
SiT3A -0.77682 -0.34095 -0.23952 0.97000 0.00650
AsT3A -0.77682 -0.34095 -0.23952 0.03000 0.00650
SiT4A -0.26661 -0.33449 -0.23107 1.00000 0.00660
SiT5A -0.35996 -0.06611 -0.55804 0.90000 0.00650
AsT5A -0.35996 -0.06611 -0.55804 0.10000 0.00650
O1 0.36180 0.06120 0.16990 1.00000 0.00910
O2 0.86120 0.06050 0.17310 1.00000 0.00950
O3 0.46360 0.03390 0.73000 1.00000 0.01020
O4 0.03010 0.93390 0.27570 1.00000 0.01010
O5 0.24070 0.85260 0.38570 1.00000 0.01130
O6 0.25800 0.14170 0.63670 1.00000 0.01000
O7 0.51720 0.20620 0.49800 1.00000 0.00970
O8 0.04390 0.21410 0.50850 1.00000 0.00810
O9 0.90490 0.32210 0.37450 1.00000 0.01160
O10 0.40690 0.33310 0.36300 1.00000 0.00920
O11 0.65810 0.16680 0.05170 1.00000 0.00860
O12 0.16380 0.16960 0.05860 1.00000 0.00870
O13 0.53650 0.70560 0.04020 1.00000 0.01030
O14 0.06670 0.72490 0.06820 1.00000 0.00930
O15 0.25690 0.60810 0.11910 1.00000 0.00910
O16 0.26710 0.38590 0.87880 1.00000 0.00730
O17 0.41640 0.50030 0.19790 1.00000 0.01010
O18 0.95330 0.51770 0.22030 1.00000 0.01010
O19 0.16910 0.36230 0.32160 1.00000 0.00890
O20 0.67260 0.36640 0.33040 1.00000 0.01020
O1A -0.34170 -0.06050 -0.16730 1.00000 0.00760
O2A -0.83520 -0.05060 -0.17030 1.00000 0.00750
O3A -0.43870 -0.04440 -0.70670 1.00000 0.00980
O4A -0.00530 -0.93660 -0.26320 1.00000 0.00690
O5A -0.24840 -0.88080 -0.38660 1.00000 0.00760
O6A -0.24710 -0.12150 -0.60780 1.00000 0.00980
O7A -0.49660 -0.20050 -0.49820 1.00000 0.00960
O8A -0.03470 -0.21860 -0.51810 1.00000 0.00790
O9A -0.88150 -0.32050 -0.36870 1.00000 0.00890
O10A -0.38840 -0.33070 -0.35850 1.00000 0.00890
O11A -0.65390 -0.17610 -0.06140 1.00000 0.00800
O12A -0.14800 -0.16760 -0.05940 1.00000 0.00840
O13A -0.54620 -0.73330 -0.03700 1.00000 0.01010
O14A -0.06600 -0.73770 -0.06430 1.00000 0.00850
O15A -0.24010 -0.63820 -0.13850 1.00000 0.01000
O16A -0.24020 -0.38910 -0.85140 1.00000 0.00920
O17A -0.39650 -0.49840 -0.19940 1.00000 0.01020
O18A -0.92330 -0.50770 -0.21750 1.00000 0.00770
O19A -0.15370 -0.36270 -0.32200 1.00000 0.01100
O20A -0.66170 -0.36900 -0.33100 1.00000 0.00750

loop_
_cod_related_entry_id
_cod_related_entry_database
_cod_related_entry_code
1 AMCSD 0004268
